data_4109677
loop_
_publ_author_name
'Dieter Meinhard'
'Marcus Wegner'
'Georgy Kipiani'
'Andrew Hearley'
'Peter Reuter'
'Stefan Fischer'
'Othmar Marti'
'Bernhard Rieger'

_publ_contact_author_address
;Albert-Einstein Allee 11
D-89081 Ulm
Germany
;
_publ_contact_author_email bernhard.rieger@uni-ulm.de
_publ_contact_author_fax '+49 731 502 303 9'
_publ_contact_author_name 'Prof. Dr. Bernhard Rieger'
_publ_contact_author_phone '+49 731 502 303 8'
_publ_section_title
;
 New Nickel(II) Diimine Complexes and the Control of Polyethylene
 Microstructure by Catalyst Design
;
_journal_name_full 'Journal of the American Chemical Society'
_journal_page_first 9182
_journal_page_last 9191
_journal_paper_doi 10.1021/ja070224i
_journal_volume 129
_journal_year 2007
_chemical_formula_moiety 'C85 H71 B F20 N2 Ni O2'
_chemical_formula_sum 'C85 H71 B F20 N2 Ni O2'
_chemical_formula_weight 1601.96
_chemical_name_common 'Gosha - Name'
_space_group_IT_number 14
_symmetry_cell_setting monoclinic
_symmetry_space_group_name_Hall '-P 2ybc'
_symmetry_space_group_name_H-M 'P 1 21/c 1'
_atom_sites_solution_hydrogens geom
_atom_sites_solution_primary direct
_atom_sites_solution_secondary difmap
_audit_creation_method SHELXL-97
_cell_angle_alpha 90.00
_cell_angle_beta 99.123(14)
_cell_angle_gamma 90.00
_cell_formula_units_Z 4
_cell_length_a 12.1837(13)
_cell_length_b 28.421(3)
_cell_length_c 26.328(3)
_cell_measurement_reflns_used 13477
_cell_measurement_temperature 223(2)
_cell_measurement_theta_max 24.09
_cell_measurement_theta_min 1.72
_cell_volume 9001.4(17)
_computing_cell_refinement 'Stoe iPDS software'
_computing_data_collection 'Stoe iPDS software'
_computing_data_reduction 'XRED (Stoe & Cie, 1999)'
_computing_molecular_graphics 'PLATON, PLUTON (Spek, 1990, 1991)'
_computing_publication_material 'SHELXL-)/ (Sheldrick, 1997)'
_computing_structure_refinement 'SHELXL-97 (Sheldrick, 1997)'
_computing_structure_solution 'SHELXS-97 (Sheldrick, 1990)'
_diffrn_ambient_temperature 223(2)
_diffrn_measured_fraction_theta_full 0.945
_diffrn_measured_fraction_theta_max 0.945
_diffrn_measurement_device_type 'Stoe IPDS diffractometer'
_diffrn_measurement_method '\f fotation scan'
_diffrn_radiation_monochromator graphite
_diffrn_radiation_source 'fine-focus sealed tube'
_diffrn_radiation_type MoK\a
_diffrn_radiation_wavelength 0.71073
_diffrn_reflns_av_R_equivalents 0.0000
_diffrn_reflns_av_sigmaI/netI 0.0930
_diffrn_reflns_limit_h_max 13
_diffrn_reflns_limit_h_min 0
_diffrn_reflns_limit_k_max 32
_diffrn_reflns_limit_k_min 0
_diffrn_reflns_limit_l_max 29
_diffrn_reflns_limit_l_min -30
_diffrn_reflns_number 13477
_diffrn_reflns_theta_full 24.09
_diffrn_reflns_theta_max 24.09
_diffrn_reflns_theta_min 1.72
_diffrn_standards_decay_% 0
_diffrn_standards_interval_count image
_diffrn_standards_interval_time 4.50
_diffrn_standards_number '50 to 200'
_exptl_absorpt_coefficient_mu 0.299
_exptl_absorpt_correction_T_max 0.9156
_exptl_absorpt_correction_T_min 0.8648
_exptl_absorpt_correction_type multi-scan
_exptl_absorpt_process_details 'Blessing (1995)'
_exptl_crystal_colour red
_exptl_crystal_density_diffrn 1.182
_exptl_crystal_description block
_exptl_crystal_F_000 3296
_exptl_crystal_size_max 0.50
_exptl_crystal_size_mid 0.40
_exptl_crystal_size_min 0.30
_refine_diff_density_max 1.611
_refine_diff_density_min -0.347
_refine_diff_density_rms 0.126
_refine_ls_extinction_coef 0.0018(4)
_refine_ls_extinction_expression Fc^*^=kFc[1+0.001xFc^2^\l^3^/sin(2\q)]^-1/4^
_refine_ls_extinction_method SHELXL
_refine_ls_goodness_of_fit_ref 1.033
_refine_ls_hydrogen_treatment mixed
_refine_ls_matrix_type full
_refine_ls_number_parameters 1001
_refine_ls_number_reflns 13477
_refine_ls_number_restraints 10
_refine_ls_restrained_S_all 1.041
_refine_ls_R_factor_all 0.1378
_refine_ls_R_factor_gt 0.0788
_refine_ls_shift/su_max 0.128
_refine_ls_shift/su_mean 0.013
_refine_ls_structure_factor_coef Fsqd
_refine_ls_weighting_details 'calc w=1/[\s^2^(Fo^2^)+(0.1566P)^2^+0.0000P] where P=(Fo^2^+2Fc^2^)/3'
_refine_ls_weighting_scheme calc
_refine_ls_wR_factor_gt 0.2282
_refine_ls_wR_factor_ref 0.2601
_reflns_number_gt 7961
_reflns_number_total 13477
_reflns_threshold_expression >2sigma(I)
_cod_data_source_file ja070224isi20070131_031118.cif
_cod_data_source_block kip515
_cod_depositor_comments
;
 Removing duplicate rows from the ATOM_TYPE loop.

 Antanas Vaitkus,
 2018-08-10
;
_cod_original_cell_volume 9001.5(17)
_cod_database_code 4109677

loop_
_symmetry_equiv_pos_as_xyz
'x, y, z'
'-x, y+1/2, -z+1/2'
'-x, -y, -z'
'x, -y-1/2, z-1/2'

loop_
_atom_site_label
_atom_site_type_symbol
_atom_site_fract_x
_atom_site_fract_y
_atom_site_fract_z
_atom_site_U_iso_or_equiv
_atom_site_adp_type
_atom_site_occupancy
_atom_site_symmetry_multiplicity
_atom_site_calc_flag
_atom_site_refinement_flags
C1 C 0.3022(7) -0.0009(3) 0.7230(3) 0.057(2) Uani 1 1 d .
H1A H 0.2708 0.0214 0.6968 0.086 Uiso 1 1 calc R
H1B H 0.2895 -0.0327 0.7098 0.086 Uiso 1 1 calc R
H1C H 0.3815 0.0046 0.7320 0.086 Uiso 1 1 calc R
C2 C 0.2476(6) 0.0051(2) 0.7701(3) 0.0382(16) Uani 1 1 d .
C3 C 0.2757(6) -0.0225(2) 0.8128(3) 0.0460(18) Uani 1 1 d .
H3 H 0.3285 -0.0464 0.8115 0.055 Uiso 1 1 calc R
C4 C 0.2316(6) -0.0174(2) 0.8577(3) 0.0393(16) Uani 1 1 d .
C5 C 0.2698(7) -0.0482(3) 0.9035(3) 0.058(2) Uani 1 1 d .
H5A H 0.2299 -0.0398 0.9313 0.087 Uiso 1 1 calc R
H5B H 0.3489 -0.0437 0.9147 0.087 Uiso 1 1 calc R
H5C H 0.2554 -0.0809 0.8942 0.087 Uiso 1 1 calc R
C6 C -0.0867(6) 0.1789(2) 0.7817(3) 0.0440(18) Uani 1 1 d .
H6A H -0.0456 0.1935 0.7572 0.066 Uiso 1 1 calc R
H6B H -0.0805 0.1981 0.8125 0.066 Uiso 1 1 calc R
H6C H -0.1643 0.1760 0.7665 0.066 Uiso 1 1 calc R
C7 C -0.0399(5) 0.13120(19) 0.7954(2) 0.0298(14) Uani 1 1 d .
C8 C -0.0911(5) 0.10217(19) 0.8317(2) 0.0284(14) Uani 1 1 d .
C9 C -0.2038(5) 0.1140(2) 0.8435(2) 0.0367(15) Uani 1 1 d .
H9A H -0.2240 0.0917 0.8683 0.055 Uiso 1 1 calc R
H9B H -0.2576 0.1123 0.8121 0.055 Uiso 1 1 calc R
H9C H -0.2031 0.1455 0.8576 0.055 Uiso 1 1 calc R
C10 C -0.0638(5) 0.0374(2) 0.8899(2) 0.0300(14) Uani 1 1 d .
C11 C -0.0875(5) -0.0104(2) 0.8786(2) 0.0336(15) Uani 1 1 d .
C12 C -0.1295(6) -0.0374(2) 0.9153(3) 0.0461(18) Uani 1 1 d .
H12 H -0.1478 -0.0691 0.9081 0.055 Uiso 1 1 calc R
C13 C -0.1446(7) -0.0183(3) 0.9618(3) 0.053(2) Uani 1 1 d .
H13 H -0.1748 -0.0370 0.9856 0.063 Uiso 1 1 calc R
C14 C -0.1161(6) 0.0275(2) 0.9737(3) 0.0466(18) Uani 1 1 d .
H14 H -0.1248 0.0395 1.0061 0.056 Uiso 1 1 calc R
C15 C -0.0743(5) 0.0566(2) 0.9382(2) 0.0336(14) Uani 1 1 d .
C16 C -0.0452(6) 0.1066(2) 0.9530(2) 0.0367(16) Uani 1 1 d .
C17 C -0.1170(6) 0.1334(2) 0.9773(3) 0.0436(17) Uani 1 1 d .
H17 H -0.1817 0.1195 0.9858 0.052 Uiso 1 1 calc R
C18 C -0.0952(6) 0.1799(2) 0.9892(3) 0.0473(18) Uani 1 1 d .
H18 H -0.1455 0.1968 1.0058 0.057 Uiso 1 1 calc R
C19 C -0.0015(6) 0.2027(2) 0.9775(2) 0.0395(16) Uani 1 1 d .
C20 C 0.0707(6) 0.1752(2) 0.9539(3) 0.0452(18) Uani 1 1 d .
H20 H 0.1359 0.1890 0.9459 0.054 Uiso 1 1 calc R
C21 C 0.0500(6) 0.1288(2) 0.9418(2) 0.0417(17) Uani 1 1 d .
H21 H 0.1009 0.1117 0.9256 0.050 Uiso 1 1 calc R
C22 C 0.0236(7) 0.2548(2) 0.9880(3) 0.0499(19) Uani 1 1 d .
C23 C 0.0203(10) 0.2804(3) 0.9375(3) 0.079(3) Uani 1 1 d .
H23A H 0.0358 0.3135 0.9441 0.118 Uiso 1 1 calc R
H23B H -0.0528 0.2769 0.9170 0.118 Uiso 1 1 calc R
H23C H 0.0758 0.2672 0.9190 0.118 Uiso 1 1 calc R
C24 C 0.1387(8) 0.2606(3) 1.0204(4) 0.073(3) Uani 1 1 d .
H24A H 0.1532 0.2937 1.0274 0.110 Uiso 1 1 calc R
H24B H 0.1947 0.2480 1.0017 0.110 Uiso 1 1 calc R
H24C H 0.1413 0.2437 1.0525 0.110 Uiso 1 1 calc R
C25 C -0.0612(9) 0.2769(3) 1.0184(4) 0.086(3) Uani 1 1 d .
H25A H -0.0429 0.3098 1.0251 0.129 Uiso 1 1 calc R
H25B H -0.0590 0.2604 1.0508 0.129 Uiso 1 1 calc R
H25C H -0.1352 0.2745 0.9986 0.129 Uiso 1 1 calc R
C26 C -0.0691(6) -0.0332(2) 0.8297(3) 0.0360(16) Uani 1 1 d .
C27 C -0.1057(6) -0.0149(2) 0.7810(3) 0.0446(18) Uani 1 1 d .
H27 H -0.1435 0.0140 0.7777 0.054 Uiso 1 1 calc R
C28 C -0.0873(7) -0.0389(3) 0.7372(3) 0.054(2) Uani 1 1 d .
H28 H -0.1143 -0.0261 0.7047 0.065 Uiso 1 1 calc R
C29 C -0.0294(7) -0.0814(3) 0.7403(3) 0.056(2) Uani 1 1 d .
C30 C 0.0062(7) -0.0991(2) 0.7884(3) 0.056(2) Uani 1 1 d .
H30 H 0.0450 -0.1278 0.7916 0.067 Uiso 1 1 calc R
C31 C -0.0129(6) -0.0762(2) 0.8322(3) 0.0473(18) Uani 1 1 d .
H31 H 0.0123 -0.0898 0.8645 0.057 Uiso 1 1 calc R
C32 C -0.0107(8) -0.1074(3) 0.6914(4) 0.076(3) Uani 1 1 d .
C33 C 0.0492(18) -0.0782(5) 0.6593(6) 0.195(10) Uani 1 1 d .
H33A H 0.0597 -0.0956 0.6288 0.292 Uiso 1 1 calc R
H33B H 0.1211 -0.0697 0.6785 0.292 Uiso 1 1 calc R
H33C H 0.0067 -0.0499 0.6494 0.292 Uiso 1 1 calc R
C34 C -0.1246(12) -0.1257(5) 0.6655(5) 0.139(6) Uani 1 1 d .
H34A H -0.1569 -0.1450 0.6897 0.209 Uiso 1 1 calc R
H34B H -0.1154 -0.1444 0.6357 0.209 Uiso 1 1 calc R
H34C H -0.1733 -0.0993 0.6549 0.209 Uiso 1 1 calc R
C35 C 0.0596(12) -0.1525(4) 0.7032(5) 0.120(5) Uani 1 1 d .
H35A H 0.0234 -0.1733 0.7246 0.180 Uiso 1 1 calc R
H35B H 0.1328 -0.1441 0.7212 0.180 Uiso 1 1 calc R
H35C H 0.0669 -0.1683 0.6713 0.180 Uiso 1 1 calc R
C36 C 0.0968(5) 0.13232(19) 0.7398(2) 0.0313(14) Uani 1 1 d .
C37 C 0.0392(6) 0.1403(2) 0.6903(2) 0.0372(16) Uani 1 1 d .
C38 C 0.0964(7) 0.1601(2) 0.6542(3) 0.0475(19) Uani 1 1 d .
H38 H 0.0580 0.1667 0.6211 0.057 Uiso 1 1 calc R
C39 C 0.2072(7) 0.1704(2) 0.6654(3) 0.0495(19) Uani 1 1 d .
H39 H 0.2444 0.1836 0.6401 0.059 Uiso 1 1 calc R
C40 C 0.2644(6) 0.1614(2) 0.7142(3) 0.0427(17) Uani 1 1 d .
H40 H 0.3407 0.1683 0.7217 0.051 Uiso 1 1 calc R
C41 C 0.2110(6) 0.1423(2) 0.7523(3) 0.0360(16) Uani 1 1 d .
C42 C 0.2760(5) 0.1344(2) 0.8047(2) 0.0338(15) Uani 1 1 d .
C43 C 0.3739(6) 0.1089(2) 0.8107(3) 0.0444(17) Uani 1 1 d .
H43 H 0.3991 0.0967 0.7814 0.053 Uiso 1 1 calc R
C44 C 0.4347(7) 0.1009(3) 0.8581(3) 0.0515(19) Uani 1 1 d .
H44 H 0.5004 0.0831 0.8605 0.062 Uiso 1 1 calc R
C45 C 0.4025(6) 0.1182(2) 0.9030(3) 0.0458(18) Uani 1 1 d .
C46 C 0.3065(6) 0.1455(3) 0.8957(3) 0.054(2) Uani 1 1 d .
H46 H 0.2834 0.1595 0.9245 0.064 Uiso 1 1 calc R
C47 C 0.2445(6) 0.1528(3) 0.8484(3) 0.0470(18) Uani 1 1 d .
H47 H 0.1792 0.1708 0.8458 0.056 Uiso 1 1 calc R
C48 C 0.4677(7) 0.1072(3) 0.9566(3) 0.062(2) Uani 1 1 d .
C49 C 0.5808(13) 0.1121(13) 0.9575(5) 0.36(2) Uani 1 1 d .
H49A H 0.6194 0.1061 0.9921 0.534 Uiso 1 1 calc R
H49B H 0.5969 0.1438 0.9473 0.534 Uiso 1 1 calc R
H49C H 0.6054 0.0897 0.9339 0.534 Uiso 1 1 calc R
C50 C 0.4363(16) 0.1410(5) 0.9971(4) 0.167(8) Uani 1 1 d .
H50A H 0.4784 0.1333 1.0304 0.250 Uiso 1 1 calc R
H50B H 0.3574 0.1382 0.9984 0.250 Uiso 1 1 calc R
H50C H 0.4530 0.1730 0.9881 0.250 Uiso 1 1 calc R
C51 C 0.4356(15) 0.0597(5) 0.9738(5) 0.151(7) Uani 1 1 d .
H51A H 0.4761 0.0531 1.0079 0.226 Uiso 1 1 calc R
H51B H 0.4535 0.0360 0.9499 0.226 Uiso 1 1 calc R
H51C H 0.3564 0.0591 0.9749 0.226 Uiso 1 1 calc R
C52 C -0.0825(6) 0.1290(2) 0.6741(2) 0.0384(16) Uani 1 1 d .
C53 C -0.1261(6) 0.0855(2) 0.6840(2) 0.0406(17) Uani 1 1 d .
H53 H -0.0792 0.0619 0.7004 0.049 Uiso 1 1 calc R
C54 C -0.2374(6) 0.0767(2) 0.6701(3) 0.0440(18) Uani 1 1 d .
H54 H -0.2650 0.0470 0.6774 0.053 Uiso 1 1 calc R
C55 C -0.3113(6) 0.1100(2) 0.6456(3) 0.0421(17) Uani 1 1 d .
C56 C -0.2660(7) 0.1529(2) 0.6355(3) 0.052(2) Uani 1 1 d .
H56 H -0.3129 0.1762 0.6186 0.062 Uiso 1 1 calc R
C57 C -0.1544(7) 0.1626(2) 0.6493(3) 0.0483(19) Uani 1 1 d .
H57 H -0.1268 0.1923 0.6420 0.058 Uiso 1 1 calc R
C58 C -0.4347(7) 0.0996(3) 0.6311(3) 0.055(2) Uani 1 1 d .
C59 C -0.4516(11) 0.0541(4) 0.6021(6) 0.125(5) Uani 1 1 d .
H59A H -0.5306 0.0479 0.5931 0.188 Uiso 1 1 calc R
H59B H -0.4167 0.0288 0.6235 0.188 Uiso 1 1 calc R
H59C H -0.4185 0.0563 0.5710 0.188 Uiso 1 1 calc R
C60 C -0.4845(10) 0.0923(4) 0.6814(5) 0.110(4) Uani 1 1 d .
H60A H -0.4752 0.1208 0.7019 0.166 Uiso 1 1 calc R
H60B H -0.4464 0.0665 0.7009 0.166 Uiso 1 1 calc R
H60C H -0.5630 0.0849 0.6728 0.166 Uiso 1 1 calc R
C61 C -0.5008(9) 0.1392(4) 0.6021(6) 0.113(4) Uani 1 1 d .
H61A H -0.4893 0.1680 0.6220 0.169 Uiso 1 1 calc R
H61B H -0.5792 0.1312 0.5966 0.169 Uiso 1 1 calc R
H61C H -0.4763 0.1437 0.5691 0.169 Uiso 1 1 calc R
C62 C 0.3200(6) 0.3091(2) 0.6966(3) 0.0359(15) Uani 1 1 d .
C63 C 0.2731(6) 0.2856(2) 0.7350(3) 0.0406(17) Uani 1 1 d .
C64 C 0.1641(6) 0.2743(2) 0.7312(3) 0.0488(19) Uani 1 1 d .
C65 C 0.0900(6) 0.2866(2) 0.6875(4) 0.055(2) Uani 1 1 d .
C66 C 0.1290(6) 0.3112(2) 0.6491(3) 0.0490(19) Uani 1 1 d .
C67 C 0.2407(6) 0.3218(2) 0.6541(3) 0.0414(17) Uani 1 1 d .
C68 C 0.4348(6) 0.3848(2) 0.7028(3) 0.0368(16) Uani 1 1 d .
C69 C 0.4004(6) 0.4048(2) 0.7450(3) 0.0427(17) Uani 1 1 d .
C70 C 0.3788(7) 0.4526(2) 0.7500(3) 0.052(2) Uani 1 1 d .
C71 C 0.3866(7) 0.4821(2) 0.7098(3) 0.054(2) Uani 1 1 d .
C72 C 0.4165(7) 0.4644(2) 0.6662(3) 0.053(2) Uani 1 1 d .
C73 C 0.4415(6) 0.4164(2) 0.6635(3) 0.0458(18) Uani 1 1 d .
C74 C 0.5086(6) 0.3098(2) 0.6508(3) 0.0393(16) Uani 1 1 d .
C75 C 0.6150(7) 0.3256(2) 0.6468(3) 0.0504(19) Uani 1 1 d .
C76 C 0.6761(7) 0.3111(3) 0.6107(3) 0.059(2) Uani 1 1 d .
C77 C 0.6307(8) 0.2784(3) 0.5742(3) 0.063(2) Uani 1 1 d .
C78 C 0.5267(7) 0.2619(2) 0.5753(3) 0.052(2) Uani 1 1 d .
C79 C 0.4686(6) 0.2768(2) 0.6136(3) 0.0411(17) Uani 1 1 d .
C80 C 0.5340(6) 0.3046(2) 0.7495(3) 0.0378(16) Uani 1 1 d .
C81 C 0.6043(6) 0.3279(2) 0.7877(3) 0.0433(17) Uani 1 1 d .
C82 C 0.6727(7) 0.3058(3) 0.8277(3) 0.054(2) Uani 1 1 d .
C83 C 0.6741(7) 0.2572(3) 0.8296(3) 0.062(2) Uani 1 1 d .
C84 C 0.6101(7) 0.2323(2) 0.7925(3) 0.053(2) Uani 1 1 d .
C85 C 0.5433(6) 0.2562(2) 0.7534(3) 0.0396(16) Uani 1 1 d .
N1 N -0.0280(4) 0.06669(15) 0.85114(18) 0.0272(11) Uani 1 1 d .
N2 N 0.0415(4) 0.11108(16) 0.77874(18) 0.0286(12) Uani 1 1 d .
Ni1 Ni 0.09297(7) 0.05476(2) 0.81518(3) 0.0280(2) Uani 1 1 d .
O1 O 0.1545(4) 0.01221(14) 0.86376(16) 0.0354(10) Uani 1 1 d .
O2 O 0.1767(4) 0.03914(14) 0.76621(16) 0.0364(11) Uani 1 1 d .
F1 F 0.3367(3) 0.27249(13) 0.77902(16) 0.0516(11) Uani 1 1 d .
F2 F 0.1255(4) 0.25125(15) 0.7690(2) 0.0709(14) Uani 1 1 d .
F3 F -0.0180(4) 0.27531(17) 0.6830(2) 0.0827(16) Uani 1 1 d .
F4 F 0.0592(4) 0.32436(16) 0.60690(19) 0.0690(13) Uani 1 1 d .
F5 F 0.2735(4) 0.34586(13) 0.61526(15) 0.0514(10) Uani 1 1 d .
F6 F 0.3856(4) 0.37715(13) 0.78539(15) 0.0535(11) Uani 1 1 d .
F7 F 0.3484(5) 0.46901(16) 0.79384(19) 0.0766(15) Uani 1 1 d .
F8 F 0.3640(5) 0.52792(14) 0.7134(2) 0.0849(17) Uani 1 1 d .
F9 F 0.4242(4) 0.49289(15) 0.6259(2) 0.0764(15) Uani 1 1 d .
F10 F 0.4721(4) 0.40317(14) 0.61830(16) 0.0577(12) Uani 1 1 d .
F11 F 0.3689(4) 0.25651(13) 0.61250(15) 0.0509(10) Uani 1 1 d .
F12 F 0.4793(5) 0.23150(16) 0.53861(18) 0.0754(15) Uani 1 1 d .
F13 F 0.6876(5) 0.26459(19) 0.5368(2) 0.0963(19) Uani 1 1 d .
F14 F 0.7788(4) 0.32817(18) 0.6093(2) 0.0895(18) Uani 1 1 d .
F15 F 0.6646(4) 0.35756(15) 0.68159(18) 0.0603(12) Uani 1 1 d .
F16 F 0.4810(3) 0.22868(12) 0.71747(16) 0.0499(10) Uani 1 1 d .
F17 F 0.6101(4) 0.18485(14) 0.7939(2) 0.0768(15) Uani 1 1 d .
F18 F 0.7400(5) 0.23499(18) 0.8687(2) 0.0874(17) Uani 1 1 d .
F19 F 0.7365(4) 0.33102(17) 0.86492(19) 0.0756(14) Uani 1 1 d .
F20 F 0.6121(4) 0.37553(13) 0.78819(17) 0.0587(12) Uani 1 1 d .
B1 B 0.4504(7) 0.3267(2) 0.7000(3) 0.0370(18) Uani 1 1 d .

loop_
_atom_site_aniso_label
_atom_site_aniso_U_11
_atom_site_aniso_U_22
_atom_site_aniso_U_33
_atom_site_aniso_U_23
_atom_site_aniso_U_13
_atom_site_aniso_U_12
C1 0.055(6) 0.061(5) 0.063(5) -0.005(4) 0.031(4) 0.008(4)
C2 0.030(4) 0.038(4) 0.049(4) -0.009(3) 0.013(3) -0.002(3)
C3 0.041(5) 0.036(4) 0.064(5) 0.008(3) 0.017(4) 0.014(3)
C4 0.031(4) 0.034(3) 0.052(4) 0.005(3) 0.004(3) 0.004(3)
C5 0.057(6) 0.053(5) 0.061(5) 0.025(4) 0.005(4) 0.023(4)
C6 0.047(5) 0.026(3) 0.063(5) 0.017(3) 0.023(4) 0.010(3)
C7 0.032(4) 0.024(3) 0.032(3) 0.003(2) 0.003(3) -0.002(3)
C8 0.028(4) 0.027(3) 0.030(3) -0.001(2) 0.006(3) 0.003(2)
C9 0.031(4) 0.037(3) 0.044(4) 0.004(3) 0.013(3) 0.007(3)
C10 0.030(4) 0.031(3) 0.030(3) 0.007(3) 0.011(3) 0.004(3)
C11 0.031(4) 0.027(3) 0.042(4) 0.005(3) 0.004(3) 0.001(3)
C12 0.049(5) 0.038(4) 0.052(4) 0.010(3) 0.011(4) -0.009(3)
C13 0.054(5) 0.049(4) 0.059(5) 0.020(4) 0.021(4) -0.008(4)
C14 0.048(5) 0.054(4) 0.042(4) 0.005(3) 0.019(4) 0.001(3)
C15 0.030(4) 0.037(3) 0.034(3) 0.001(3) 0.006(3) 0.002(3)
C16 0.041(5) 0.042(4) 0.029(3) 0.000(3) 0.008(3) 0.002(3)
C17 0.042(5) 0.048(4) 0.045(4) -0.012(3) 0.021(4) -0.009(3)
C18 0.047(5) 0.052(4) 0.046(4) -0.014(3) 0.019(4) 0.002(3)
C19 0.042(5) 0.043(4) 0.032(4) -0.004(3) 0.004(3) 0.000(3)
C20 0.038(5) 0.047(4) 0.053(4) -0.003(3) 0.013(4) -0.003(3)
C21 0.037(4) 0.046(4) 0.047(4) -0.003(3) 0.020(3) 0.004(3)
C22 0.057(6) 0.040(4) 0.052(4) -0.005(3) 0.009(4) -0.003(3)
C23 0.121(9) 0.055(5) 0.057(5) 0.004(4) 0.007(6) -0.005(5)
C24 0.078(7) 0.057(5) 0.079(6) -0.005(4) -0.003(5) -0.016(5)
C25 0.093(8) 0.060(5) 0.113(8) -0.039(5) 0.039(7) -0.007(5)
C26 0.032(4) 0.025(3) 0.051(4) -0.001(3) 0.011(3) -0.004(3)
C27 0.048(5) 0.033(3) 0.053(4) 0.000(3) 0.009(4) -0.008(3)
C28 0.071(6) 0.047(4) 0.045(4) -0.005(3) 0.012(4) -0.017(4)
C29 0.058(6) 0.049(5) 0.066(5) -0.021(4) 0.028(5) -0.021(4)
C30 0.058(6) 0.034(4) 0.077(6) -0.011(4) 0.020(5) -0.003(3)
C31 0.053(5) 0.032(4) 0.059(5) 0.000(3) 0.013(4) -0.001(3)
C32 0.081(7) 0.072(6) 0.083(6) -0.040(5) 0.040(6) -0.022(5)
C33 0.33(3) 0.139(12) 0.168(14) -0.084(11) 0.194(17) -0.107(14)
C34 0.130(12) 0.164(13) 0.128(11) -0.102(10) 0.030(9) -0.036(10)
C35 0.124(12) 0.108(9) 0.137(11) -0.051(8) 0.049(9) 0.006(8)
C36 0.034(4) 0.027(3) 0.035(3) 0.006(3) 0.013(3) 0.000(3)
C37 0.044(5) 0.031(3) 0.039(4) 0.008(3) 0.011(3) 0.001(3)
C38 0.054(6) 0.048(4) 0.040(4) 0.014(3) 0.010(4) -0.001(3)
C39 0.051(6) 0.053(4) 0.049(5) 0.013(3) 0.022(4) -0.004(4)
C40 0.040(5) 0.039(4) 0.054(5) 0.009(3) 0.021(4) -0.007(3)
C41 0.034(5) 0.029(3) 0.047(4) 0.000(3) 0.012(3) 0.001(3)
C42 0.027(4) 0.033(3) 0.043(4) -0.002(3) 0.009(3) -0.004(3)
C43 0.038(5) 0.054(4) 0.041(4) -0.005(3) 0.008(4) 0.009(3)
C44 0.040(5) 0.058(5) 0.054(5) -0.010(4) 0.002(4) 0.013(3)
C45 0.037(5) 0.051(4) 0.048(4) -0.006(3) 0.003(4) -0.011(3)
C46 0.037(5) 0.075(5) 0.050(5) -0.019(4) 0.010(4) 0.001(4)
C47 0.033(5) 0.056(4) 0.050(5) -0.014(3) 0.003(4) 0.005(3)
C48 0.042(6) 0.088(6) 0.051(5) -0.009(4) -0.006(4) -0.003(4)
C49 0.040(11) 0.95(8) 0.067(9) 0.08(2) -0.022(7) 0.01(2)
C50 0.28(2) 0.121(11) 0.070(8) -0.024(7) -0.056(10) 0.054(12)
C51 0.199(18) 0.121(11) 0.108(10) 0.047(8) -0.055(10) -0.027(10)
C52 0.038(5) 0.043(4) 0.034(4) 0.010(3) 0.004(3) -0.002(3)
C53 0.045(5) 0.036(4) 0.039(4) 0.011(3) 0.002(3) 0.003(3)
C54 0.045(5) 0.033(3) 0.053(4) 0.012(3) 0.002(4) -0.005(3)
C55 0.043(5) 0.039(4) 0.043(4) 0.012(3) 0.002(3) 0.001(3)
C56 0.050(6) 0.043(4) 0.059(5) 0.021(3) 0.002(4) 0.005(3)
C57 0.047(5) 0.043(4) 0.053(4) 0.025(3) 0.001(4) -0.003(3)
C58 0.047(6) 0.048(4) 0.066(5) 0.011(4) -0.001(4) -0.003(4)
C59 0.078(9) 0.098(8) 0.180(13) -0.025(8) -0.041(9) -0.007(7)
C60 0.078(9) 0.125(10) 0.131(10) 0.034(8) 0.026(8) -0.001(7)
C61 0.052(8) 0.097(8) 0.174(12) 0.046(8) -0.029(7) -0.006(6)
C62 0.032(4) 0.028(3) 0.048(4) -0.006(3) 0.007(3) 0.002(3)
C63 0.038(5) 0.033(3) 0.050(4) 0.003(3) 0.004(4) 0.006(3)
C64 0.034(5) 0.041(4) 0.075(5) 0.001(4) 0.018(4) -0.004(3)
C65 0.029(5) 0.042(4) 0.095(7) -0.015(4) 0.015(5) -0.006(3)
C66 0.036(5) 0.041(4) 0.064(5) -0.013(4) -0.012(4) 0.009(3)
C67 0.043(5) 0.032(3) 0.049(4) -0.002(3) 0.005(4) 0.001(3)
C68 0.031(4) 0.031(3) 0.047(4) -0.001(3) 0.001(3) -0.002(3)
C69 0.033(5) 0.039(4) 0.054(4) 0.001(3) 0.002(4) 0.002(3)
C70 0.049(5) 0.039(4) 0.066(5) -0.017(4) -0.002(4) 0.004(3)
C71 0.051(5) 0.021(3) 0.086(6) -0.004(4) -0.005(4) 0.001(3)
C72 0.044(5) 0.031(4) 0.079(6) 0.010(4) -0.005(4) -0.009(3)
C73 0.037(5) 0.039(4) 0.059(5) 0.002(3) 0.001(4) -0.004(3)
C74 0.041(5) 0.029(3) 0.049(4) 0.008(3) 0.010(3) 0.002(3)
C75 0.044(5) 0.041(4) 0.067(5) 0.005(4) 0.013(4) -0.003(3)
C76 0.044(5) 0.060(5) 0.079(6) 0.015(4) 0.031(5) 0.007(4)
C77 0.074(7) 0.056(5) 0.068(6) 0.014(4) 0.039(5) 0.020(4)
C78 0.070(6) 0.035(4) 0.053(5) 0.007(3) 0.019(4) 0.008(4)
C79 0.045(5) 0.030(3) 0.049(4) 0.008(3) 0.010(4) 0.003(3)
C80 0.030(4) 0.030(3) 0.054(4) 0.002(3) 0.007(3) 0.000(3)
C81 0.035(5) 0.034(4) 0.060(5) 0.005(3) 0.006(4) -0.001(3)
C82 0.041(5) 0.059(5) 0.057(5) -0.002(4) -0.005(4) 0.001(4)
C83 0.045(6) 0.065(5) 0.070(6) 0.017(4) -0.005(4) 0.015(4)
C84 0.042(5) 0.040(4) 0.078(6) 0.008(4) 0.008(4) 0.010(3)
C85 0.031(4) 0.035(4) 0.051(4) 0.000(3) 0.004(3) 0.002(3)
N1 0.028(3) 0.021(2) 0.033(3) 0.000(2) 0.005(2) -0.001(2)
N2 0.027(3) 0.027(2) 0.033(3) 0.000(2) 0.009(2) -0.002(2)
Ni1 0.0277(5) 0.0257(4) 0.0317(4) 0.0039(3) 0.0087(3) 0.0049(3)
O1 0.034(3) 0.034(2) 0.039(2) 0.0057(19) 0.009(2) 0.0078(19)
O2 0.034(3) 0.035(2) 0.043(3) 0.0052(19) 0.013(2) 0.0046(19)
F1 0.045(3) 0.052(2) 0.060(3) 0.014(2) 0.014(2) 0.0015(18)
F2 0.050(3) 0.055(3) 0.115(4) 0.012(3) 0.037(3) -0.006(2)
F3 0.032(3) 0.075(3) 0.140(5) -0.017(3) 0.011(3) -0.008(2)
F4 0.048(3) 0.068(3) 0.081(3) -0.014(2) -0.019(3) 0.013(2)
F5 0.054(3) 0.051(2) 0.046(2) 0.0051(19) -0.001(2) 0.0039(19)
F6 0.059(3) 0.047(2) 0.055(3) -0.0008(19) 0.011(2) 0.0069(19)
F7 0.090(4) 0.058(3) 0.078(3) -0.027(2) 0.003(3) 0.023(3)
F8 0.094(4) 0.028(2) 0.124(4) -0.008(2) -0.007(3) 0.008(2)
F9 0.086(4) 0.043(2) 0.097(4) 0.031(2) 0.003(3) -0.010(2)
F10 0.070(3) 0.049(2) 0.058(3) 0.013(2) 0.020(2) -0.002(2)
F11 0.051(3) 0.043(2) 0.058(3) -0.0099(18) 0.009(2) -0.0054(19)
F12 0.107(4) 0.064(3) 0.060(3) -0.014(2) 0.029(3) 0.007(3)
F13 0.112(5) 0.095(4) 0.100(4) 0.002(3) 0.074(4) 0.019(3)
F14 0.060(4) 0.089(4) 0.132(5) 0.014(3) 0.052(4) -0.003(3)
F15 0.041(3) 0.059(3) 0.081(3) -0.001(2) 0.012(2) -0.013(2)
F16 0.048(3) 0.0305(19) 0.069(3) 0.0024(18) 0.002(2) 0.0009(17)
F17 0.074(4) 0.042(3) 0.109(4) 0.019(2) -0.003(3) 0.018(2)
F18 0.070(4) 0.084(3) 0.097(4) 0.020(3) -0.023(3) 0.027(3)
F19 0.062(4) 0.080(3) 0.074(3) -0.006(3) -0.023(3) -0.002(2)
F20 0.053(3) 0.044(2) 0.073(3) -0.006(2) -0.011(2) -0.0056(19)
B1 0.039(5) 0.026(4) 0.047(4) 0.004(3) 0.011(4) -0.003(3)

loop_
_atom_type_symbol
_atom_type_description
_atom_type_scat_dispersion_real
_atom_type_scat_dispersion_imag
_atom_type_scat_source
C C 0.0033 0.0016 'International Tables Vol C Tables 4.2.6.8 and 6.1.1.4'
H H 0.0000 0.0000 'International Tables Vol C Tables 4.2.6.8 and 6.1.1.4'
N N 0.0061 0.0033 'International Tables Vol C Tables 4.2.6.8 and 6.1.1.4'
Ni Ni 0.3393 1.1124 'International Tables Vol C Tables 4.2.6.8 and 6.1.1.4'
O O 0.0106 0.0060 'International Tables Vol C Tables 4.2.6.8 and 6.1.1.4'
F F 0.0171 0.0103 'International Tables Vol C Tables 4.2.6.8 and 6.1.1.4'
B B 0.0013 0.0007 'International Tables Vol C Tables 4.2.6.8 and 6.1.1.4'

loop_
_geom_angle_atom_site_label_1
_geom_angle_atom_site_label_2
_geom_angle_atom_site_label_3
_geom_angle
O2 C2 C3 124.8(6)
O2 C2 C1 113.4(6)
C3 C2 C1 121.7(6)
C2 C3 C4 124.3(6)
O1 C4 C3 124.3(6)
O1 C4 C5 114.8(6)
C3 C4 C5 120.9(6)
N2 C7 C8 113.8(5)
N2 C7 C6 127.5(5)
C8 C7 C6 118.7(5)
N1 C8 C7 113.5(5)
N1 C8 C9 126.1(5)
C7 C8 C9 120.4(5)
C11 C10 C15 121.2(5)
C11 C10 N1 118.9(5)
C15 C10 N1 119.9(5)
C12 C11 C10 118.1(6)
C12 C11 C26 118.7(5)
C10 C11 C26 123.2(5)
C13 C12 C11 120.9(6)
C12 C13 C14 120.9(6)
C13 C14 C15 120.7(6)
C14 C15 C10 117.9(6)
C14 C15 C16 118.8(5)
C10 C15 C16 123.3(5)
C17 C16 C21 117.1(6)
C17 C16 C15 119.8(6)
C21 C16 C15 123.0(6)
C18 C17 C16 121.2(6)
C17 C18 C19 122.3(6)
C18 C19 C20 115.8(6)
C18 C19 C22 124.1(6)
C20 C19 C22 120.1(6)
C21 C20 C19 122.5(7)
C20 C21 C16 121.0(6)
C24 C22 C19 110.1(6)
C24 C22 C25 107.3(7)
C19 C22 C25 110.9(6)
C24 C22 C23 109.5(7)
C19 C22 C23 109.4(6)
C25 C22 C23 109.7(8)
C27 C26 C31 117.0(6)
C27 C26 C11 124.3(6)
C31 C26 C11 118.7(6)
C28 C27 C26 120.8(7)
C27 C28 C29 121.6(7)
C30 C29 C28 117.1(7)
C30 C29 C32 122.2(8)
C28 C29 C32 120.6(8)
C31 C30 C29 122.1(7)
C30 C31 C26 121.4(7)
C33 C32 C29 111.5(7)
C33 C32 C34 115.9(13)
C29 C32 C34 107.0(8)
C33 C32 C35 106.0(11)
C29 C32 C35 112.4(9)
C34 C32 C35 104.0(9)
C37 C36 C41 121.2(6)
C37 C36 N2 120.5(6)
C41 C36 N2 118.2(6)
C38 C37 C36 118.2(7)
C38 C37 C52 118.2(6)
C36 C37 C52 123.6(5)
C39 C38 C37 121.8(7)
C38 C39 C40 119.6(6)
C41 C40 C39 121.2(7)
C40 C41 C36 117.9(6)
C40 C41 C42 119.0(6)
C36 C41 C42 123.1(5)
C47 C42 C43 117.0(6)
C47 C42 C41 122.5(6)
C43 C42 C41 120.4(6)
C44 C43 C42 121.7(6)
C43 C44 C45 122.1(7)
C46 C45 C44 115.0(7)
C46 C45 C48 122.7(7)
C44 C45 C48 122.3(7)
C47 C46 C45 122.9(7)
C42 C47 C46 121.1(7)
C49 C48 C51 113.1(17)
C49 C48 C45 111.4(9)
C51 C48 C45 109.8(8)
C49 C48 C50 106.6(15)
C51 C48 C50 104.5(11)
C45 C48 C50 111.3(8)
C57 C52 C53 118.0(7)
C57 C52 C37 120.3(6)
C53 C52 C37 121.7(6)
C54 C53 C52 120.2(6)
C53 C54 C55 122.8(6)
C56 C55 C54 116.1(7)
C56 C55 C58 122.1(6)
C54 C55 C58 121.8(6)
C57 C56 C55 122.2(7)
C56 C57 C52 120.6(6)
C59 C58 C61 111.4(9)
C59 C58 C55 110.2(8)
C61 C58 C55 114.1(7)
C59 C58 C60 106.1(9)
C61 C58 C60 106.2(9)
C55 C58 C60 108.4(7)
C67 C62 C63 112.9(6)
C67 C62 B1 119.9(6)
C63 C62 B1 127.0(6)
F1 C63 C64 115.0(6)
F1 C63 C62 120.6(6)
C64 C63 C62 124.4(7)
F2 C64 C63 121.1(7)
F2 C64 C65 118.8(7)
C63 C64 C65 120.1(7)
F3 C65 C66 120.3(8)
F3 C65 C64 120.9(8)
C66 C65 C64 118.8(7)
F4 C66 C67 120.2(7)
F4 C66 C65 120.3(7)
C67 C66 C65 119.5(7)
F5 C67 C66 116.5(6)
F5 C67 C62 119.2(6)
C66 C67 C62 124.2(7)
C69 C68 C73 113.6(6)
C69 C68 B1 119.9(6)
C73 C68 B1 126.1(6)
F6 C69 C68 119.4(6)
F6 C69 C70 116.0(6)
C68 C69 C70 124.6(7)
F7 C70 C71 120.9(6)
F7 C70 C69 120.0(7)
C71 C70 C69 119.1(7)
F8 C71 C70 120.1(8)
F8 C71 C72 120.6(7)
C70 C71 C72 119.3(6)
F9 C72 C71 120.3(6)
F9 C72 C73 120.1(8)
C71 C72 C73 119.6(7)
F10 C73 C68 122.4(6)
F10 C73 C72 114.0(6)
C68 C73 C72 123.6(7)
C75 C74 C79 113.1(6)
C75 C74 B1 119.3(6)
C79 C74 B1 127.2(6)
C76 C75 F15 116.0(7)
C76 C75 C74 125.0(8)
F15 C75 C74 118.9(6)
F14 C76 C75 121.4(8)
F14 C76 C77 119.6(7)
C75 C76 C77 119.0(8)
F13 C77 C78 120.3(9)
F13 C77 C76 120.4(8)
C78 C77 C76 119.3(7)
C77 C78 F12 120.0(7)
C77 C78 C79 119.8(8)
F12 C78 C79 120.3(7)
F11 C79 C78 114.8(6)
F11 C79 C74 121.4(6)
C78 C79 C74 123.8(7)
C85 C80 C81 112.9(6)
C85 C80 B1 118.1(6)
C81 C80 B1 128.9(5)
F20 C81 C82 114.4(6)
F20 C81 C80 121.3(6)
C82 C81 C80 124.3(6)
F19 C82 C83 120.0(7)
F19 C82 C81 121.0(7)
C83 C82 C81 119.0(7)
F18 C83 C84 120.6(7)
F18 C83 C82 119.7(8)
C84 C83 C82 119.7(7)
F17 C84 C83 120.5(7)
F17 C84 C85 120.4(7)
C83 C84 C85 119.1(7)
F16 C85 C80 119.3(6)
F16 C85 C84 115.7(6)
C80 C85 C84 125.0(7)
C8 N1 C10 119.6(5)
C8 N1 Ni1 113.1(4)
C10 N1 Ni1 126.5(4)
C7 N2 C36 122.0(5)
C7 N2 Ni1 114.2(4)
C36 N2 Ni1 123.4(4)
O2 Ni1 O1 96.89(18)
O2 Ni1 N1 163.7(2)
O1 Ni1 N1 91.95(19)
O2 Ni1 N2 91.41(19)
O1 Ni1 N2 164.7(2)
N1 Ni1 N2 83.3(2)
C4 O1 Ni1 124.8(4)
C2 O2 Ni1 124.8(4)
C74 B1 C80 102.9(5)
C74 B1 C62 113.7(6)
C80 B1 C62 113.3(5)
C74 B1 C68 112.9(5)
C80 B1 C68 113.8(6)
C62 B1 C68 100.8(5)

loop_
_geom_bond_atom_site_label_1
_geom_bond_atom_site_label_2
_geom_bond_distance
C1 C2 1.507(9)
C2 O2 1.290(8)
C2 C3 1.370(10)
C3 C4 1.382(9)
C4 O1 1.289(7)
C4 C5 1.503(9)
C6 C7 1.492(8)
C7 N2 1.282(8)
C7 C8 1.474(8)
C8 N1 1.321(7)
C8 C9 1.492(8)
C10 C11 1.409(8)
C10 C15 1.408(8)
C10 N1 1.438(7)
C11 C12 1.392(9)
C11 C26 1.491(9)
C12 C13 1.378(10)
C13 C14 1.371(10)
C14 C15 1.403(9)
C15 C16 1.502(9)
C16 C17 1.392(9)
C16 C21 1.392(9)
C17 C18 1.374(9)
C18 C19 1.389(10)
C19 C20 1.396(9)
C19 C22 1.528(9)
C20 C21 1.370(9)
C22 C24 1.531(12)
C22 C25 1.539(11)
C22 C23 1.509(11)
C26 C27 1.390(10)
C26 C31 1.396(9)
C27 C28 1.388(10)
C28 C29 1.395(11)
C29 C30 1.366(12)
C29 C32 1.534(10)
C30 C31 1.376(10)
C32 C33 1.459(14)
C32 C34 1.536(16)
C32 C35 1.545(16)
C36 C37 1.398(9)
C36 C41 1.406(9)
C36 N2 1.445(7)
C37 C38 1.384(9)
C37 C52 1.510(10)
C38 C39 1.368(11)
C39 C40 1.385(11)
C40 C41 1.390(9)
C41 C42 1.495(9)
C42 C47 1.373(9)
C42 C43 1.383(9)
C43 C44 1.365(10)
C44 C45 1.392(10)
C45 C46 1.392(11)
C45 C48 1.538(11)
C46 C47 1.365(10)
C48 C49 1.380(18)
C48 C51 1.498(15)
C48 C50 1.527(15)
C52 C57 1.387(10)
C52 C53 1.388(9)
C53 C54 1.369(10)
C54 C55 1.391(10)
C55 C56 1.381(10)
C55 C58 1.521(11)
C56 C57 1.379(11)
C58 C59 1.498(13)
C58 C61 1.518(12)
C58 C60 1.557(13)
C62 C67 1.404(10)
C62 C63 1.406(9)
C62 B1 1.654(10)
C63 F1 1.341(8)
C63 C64 1.355(10)
C64 F2 1.337(8)
C64 C65 1.389(12)
C65 F3 1.341(9)
C65 C66 1.374(11)
C66 F4 1.342(8)
C66 C67 1.381(10)
C67 F5 1.342(8)
C68 C69 1.371(9)
C68 C73 1.381(9)
C68 B1 1.667(9)
C69 F6 1.359(8)
C69 C70 1.393(9)
C70 F7 1.350(9)
C70 C71 1.365(11)
C71 F8 1.338(8)
C71 C72 1.355(11)
C72 F9 1.349(8)
C72 C73 1.403(10)
C73 F10 1.354(8)
C74 C75 1.391(10)
C74 C79 1.389(10)
C74 B1 1.644(10)
C75 C76 1.361(11)
C75 F15 1.362(9)
C76 F14 1.349(9)
C76 C77 1.386(13)
C77 F13 1.349(9)
C77 C78 1.356(12)
C78 F12 1.355(9)
C78 C79 1.386(10)
C79 F11 1.340(8)
C80 C85 1.383(9)
C80 C81 1.384(10)
C80 B1 1.646(11)
C81 F20 1.356(7)
C81 C82 1.386(10)
C82 F19 1.355(9)
C82 C83 1.381(11)
C83 F18 1.356(9)
C83 C84 1.350(12)
C84 F17 1.350(8)
C84 C85 1.385(10)
C85 F16 1.361(8)
N1 Ni1 1.905(5)
N2 Ni1 1.920(5)
Ni1 O2 1.822(4)
Ni1 O1 1.832(4)
